data_7205994
loop_
_publ_author_name
'Thompson, Laura J.'
'Voguri, Raja S.'
'Male, Louise'
'Tremayne, Maryjane'

_publ_section_title
;
 The crystal structures and melting point properties of isonicotinamide
 cocrystals with alkanediacids HO2C(CH2)n&#x2212;2CO2H n = 7--9
;
_journal_issue 12
_journal_name_full CrystEngComm
_journal_page_first 4188
_journal_paper_doi 10.1039/c1ce05160a
_journal_volume 13
_journal_year 2011
_chemical_formula_moiety 'C8 H14 O4, C6 H6 N2 O'
_chemical_formula_sum 'C14 H20 N2 O5'
_chemical_formula_weight 296.32
_chemical_name_systematic
;
Isonicotinamide:suberic acid
;
_space_group_IT_number 2
_symmetry_cell_setting triclinic
_symmetry_space_group_name_Hall '-P 1'
_symmetry_space_group_name_H-M 'P -1'
_atom_sites_solution_hydrogens geom
_atom_sites_solution_primary direct
_atom_sites_solution_secondary difmap
_audit_creation_method SHELXL-97
_cell_angle_alpha 86.653(11)
_cell_angle_beta 66.031(7)
_cell_angle_gamma 66.571(10)
_cell_formula_units_Z 2
_cell_length_a 8.9413(15)
_cell_length_b 9.5366(13)
_cell_length_c 10.1347(17)
_cell_measurement_reflns_used 48454
_cell_measurement_temperature 120(2)
_cell_measurement_theta_max 27.48
_cell_measurement_theta_min 2.91
_cell_volume 719.1(2)
_computing_cell_refinement 'DENZO (Otwinowski & Minor, 1997) & COLLECT (Hooft, R.W.W., 1998)'
_computing_data_collection 'COLLECT (Hooft, R.W.W., 1998)'
_computing_data_reduction 'DENZO (Otwinowski & Minor, 1997) & COLLECT (Hooft, R.W.W., 1998)'
_computing_molecular_graphics 'Ortep-3 for Windows (Farrugia, 1997)'
_computing_publication_material 'WinGX (Farrugia, 1999)'
_computing_structure_refinement 'SHELXL-97 (Sheldrick, 2008)'
_computing_structure_solution 'SHELXS-97 (Sheldrick, 2008)'
_diffrn_ambient_temperature 120(2)
_diffrn_detector_area_resol_mean '4096x4096pixels / 62x62mm'
_diffrn_measured_fraction_theta_full 0.990
_diffrn_measured_fraction_theta_max 0.990
_diffrn_measurement_device_type 'Bruker-Nonius APEX II CCD camera on \k-goniostat'
_diffrn_measurement_method '\f & \w scans'
_diffrn_radiation_monochromator '10cm confocal mirrors'
_diffrn_radiation_source 'Bruker-Nonius FR591 rotating anode'
_diffrn_radiation_type MoK\a
_diffrn_radiation_wavelength 0.71073
_diffrn_reflns_av_R_equivalents 0.0719
_diffrn_reflns_av_sigmaI/netI 0.0608
_diffrn_reflns_limit_h_max 10
_diffrn_reflns_limit_h_min -10
_diffrn_reflns_limit_k_max 11
_diffrn_reflns_limit_k_min -11
_diffrn_reflns_limit_l_max 12
_diffrn_reflns_limit_l_min -12
_diffrn_reflns_number 9503
_diffrn_reflns_theta_full 25.02
_diffrn_reflns_theta_max 25.02
_diffrn_reflns_theta_min 2.97
_exptl_absorpt_coefficient_mu 0.104
_exptl_absorpt_correction_T_max 0.9969
_exptl_absorpt_correction_T_min 0.9794
_exptl_absorpt_correction_type multi-scan
_exptl_absorpt_process_details 'SADABS 2007/2 (Sheldrick, G.M., 2007)'
_exptl_crystal_colour Colourless
_exptl_crystal_density_diffrn 1.369
_exptl_crystal_density_method 'not measured'
_exptl_crystal_description 'Cut plate'
_exptl_crystal_F_000 316
_exptl_crystal_size_max 0.20
_exptl_crystal_size_mid 0.10
_exptl_crystal_size_min 0.03
_refine_diff_density_max 0.281
_refine_diff_density_min -0.306
_refine_diff_density_rms 0.062
_refine_ls_extinction_method none
_refine_ls_goodness_of_fit_ref 1.105
_refine_ls_hydrogen_treatment constr
_refine_ls_matrix_type full
_refine_ls_number_parameters 192
_refine_ls_number_reflns 2516
_refine_ls_number_restraints 0
_refine_ls_restrained_S_all 1.105
_refine_ls_R_factor_all 0.1055
_refine_ls_R_factor_gt 0.0724
_refine_ls_shift/su_max 0.000
_refine_ls_shift/su_mean 0.000
_refine_ls_structure_factor_coef Fsqd
_refine_ls_weighting_details 'calc w=1/[\s^2^(Fo^2^)+(0.0541P)^2^+1.1400P] where P=(Fo^2^+2Fc^2^)/3'
_refine_ls_weighting_scheme calc
_refine_ls_wR_factor_gt 0.1604
_refine_ls_wR_factor_ref 0.1837
_reflns_number_gt 1855
_reflns_number_total 2516
_reflns_threshold_expression >2\s(I)
_cod_data_source_file c1ce05160a.txt
_cod_data_source_block 2010src0398
_cod_depositor_comments
;
The following automatic conversions were performed:
'_symmetry_cell_setting' value 'Triclinic' changed to 'triclinic'
according to '/home/saulius/struct/CIF-dictionaries/cif_core.dic'
dictionary named 'cif_core.dic' version 2.4.1 from
2010-06-29.

'_exptl_absorpt_correction_type' value 'Multi-scan' changed
to 'multi-scan' according to
'/home/saulius/struct/CIF-dictionaries/cif_core.dic' dictionary named
'cif_core.dic' version 2.4.1 from 2010-06-29.

Automatic conversion script
Id: cif_fix_enum 1555 2011-01-17 13:19:09Z saulius 
;
_cod_database_code 7205994

loop_
_symmetry_equiv_pos_as_xyz
'x, y, z'
'-x, -y, -z'

loop_
_atom_site_label
_atom_site_type_symbol
_atom_site_fract_x
_atom_site_fract_y
_atom_site_fract_z
_atom_site_U_iso_or_equiv
_atom_site_adp_type
_atom_site_occupancy
_atom_site_symmetry_multiplicity
_atom_site_calc_flag
_atom_site_refinement_flags
_atom_site_disorder_assembly
_atom_site_disorder_group
C2 C 0.7646(5) 0.9997(4) 0.7047(4) 0.0358(8) Uani 1 1 d . . .
H2 H 0.6887 1.0898 0.7730 0.043 Uiso 1 1 calc R . .
C3 C 0.6881(5) 0.9395(4) 0.6422(4) 0.0348(8) Uani 1 1 d . . .
H3 H 0.5625 0.9855 0.6687 0.042 Uiso 1 1 calc R . .
C4 C 0.7989(4) 0.8102(4) 0.5400(3) 0.0306(8) Uani 1 1 d . . .
C5 C 0.9803(5) 0.7471(4) 0.5062(4) 0.0355(8) Uani 1 1 d . . .
H5 H 1.0598 0.6590 0.4358 0.043 Uiso 1 1 calc R . .
C6 C 1.0446(5) 0.8133(4) 0.5757(4) 0.0341(8) Uani 1 1 d . . .
H6 H 1.1694 0.7683 0.5526 0.041 Uiso 1 1 calc R . .
C7 C 0.7311(4) 0.7342(4) 0.4653(3) 0.0320(8) Uani 1 1 d . . .
N1 N 0.9389(4) 0.9384(3) 0.6745(3) 0.0341(7) Uani 1 1 d . . .
N7 N 0.5555(4) 0.7827(3) 0.5090(3) 0.0344(7) Uani 1 1 d . . .
H7A H 0.5133 0.7382 0.4677 0.041 Uiso 1 1 calc R . .
H7B H 0.4811 0.8593 0.5794 0.041 Uiso 1 1 calc R . .
O7 O 0.8406(3) 0.6265(3) 0.3664(3) 0.0396(6) Uani 1 1 d . . .
C8 C 0.5979(5) 0.4913(4) 0.2605(4) 0.0322(8) Uani 1 1 d . . .
C9 C 0.5879(5) 0.3816(4) 0.1678(4) 0.0326(8) Uani 1 1 d . . .
H9A H 0.6364 0.2771 0.1951 0.039 Uiso 1 1 calc R . .
H9B H 0.6678 0.3800 0.0653 0.039 Uiso 1 1 calc R . .
C10 C 0.4050(4) 0.4143(4) 0.1758(4) 0.0315(8) Uani 1 1 d . . .
H10A H 0.3510 0.5205 0.1539 0.038 Uiso 1 1 calc R . .
H10B H 0.3259 0.4061 0.2755 0.038 Uiso 1 1 calc R . .
C11 C 0.4197(4) 0.2998(4) 0.0670(4) 0.0325(8) Uani 1 1 d . . .
H11A H 0.4976 0.3108 -0.0320 0.039 Uiso 1 1 calc R . .
H11B H 0.4799 0.1943 0.0873 0.039 Uiso 1 1 calc R . .
C12 C 0.2434(4) 0.3167(4) 0.0675(4) 0.0320(8) Uani 1 1 d . . .
H12A H 0.1811 0.4223 0.0483 0.038 Uiso 1 1 calc R . .
H12B H 0.1658 0.3023 0.1650 0.038 Uiso 1 1 calc R . .
C13 C 0.2707(4) 0.2009(4) -0.0461(4) 0.0310(8) Uani 1 1 d . . .
H13A H 0.3460 0.2172 -0.1437 0.037 Uiso 1 1 calc R . .
H13B H 0.3359 0.0956 -0.0283 0.037 Uiso 1 1 calc R . .
C14 C 0.0955(4) 0.2135(4) -0.0446(4) 0.0333(8) Uani 1 1 d . . .
H14A H 0.0208 0.1971 0.0532 0.040 Uiso 1 1 calc R . .
H14B H 0.0302 0.3195 -0.0611 0.040 Uiso 1 1 calc R . .
C15 C 0.1164(4) 0.1019(4) -0.1558(4) 0.0307(8) Uani 1 1 d . . .
O8 O 0.7644(3) 0.4492(3) 0.2452(3) 0.0419(7) Uani 1 1 d . . .
H8 H 0.7687 0.5156 0.2928 0.063 Uiso 1 1 calc R . .
O9 O 0.4728(3) 0.6055(3) 0.3381(3) 0.0412(7) Uani 1 1 d . . .
O15 O -0.0381(3) 0.1116(3) -0.1458(3) 0.0427(7) Uani 1 1 d . . .
H15 H -0.0207 0.0475 -0.2097 0.064 Uiso 1 1 calc R . .
O16 O 0.2593(3) 0.0119(3) -0.2462(2) 0.0379(6) Uani 1 1 d . . .

loop_
_atom_site_aniso_label
_atom_site_aniso_U_11
_atom_site_aniso_U_22
_atom_site_aniso_U_33
_atom_site_aniso_U_23
_atom_site_aniso_U_13
_atom_site_aniso_U_12
C2 0.0311(19) 0.0323(18) 0.0324(19) -0.0050(15) -0.0058(15) -0.0083(15)
C3 0.0270(18) 0.0382(19) 0.0323(19) -0.0019(15) -0.0088(15) -0.0097(15)
C4 0.0313(18) 0.0285(17) 0.0264(17) 0.0004(14) -0.0090(15) -0.0096(14)
C5 0.0322(19) 0.0361(19) 0.0302(18) -0.0013(15) -0.0086(15) -0.0104(16)
C6 0.0300(18) 0.0340(19) 0.0299(18) -0.0018(15) -0.0081(15) -0.0087(16)
C7 0.0288(18) 0.0366(19) 0.0259(17) 0.0026(15) -0.0087(15) -0.0117(16)
N1 0.0319(16) 0.0369(16) 0.0334(16) 0.0020(13) -0.0116(13) -0.0158(13)
N7 0.0299(16) 0.0373(16) 0.0312(15) -0.0082(13) -0.0095(13) -0.0108(13)
O7 0.0306(13) 0.0384(14) 0.0381(14) -0.0130(11) -0.0077(11) -0.0077(11)
C8 0.0306(18) 0.0346(19) 0.0287(18) 0.0029(15) -0.0109(15) -0.0121(16)
C9 0.0331(18) 0.0333(18) 0.0247(17) -0.0006(14) -0.0076(15) -0.0114(15)
C10 0.0297(18) 0.0305(17) 0.0304(17) -0.0008(14) -0.0098(14) -0.0109(14)
C11 0.0318(18) 0.0297(18) 0.0312(18) -0.0009(14) -0.0095(15) -0.0111(15)
C12 0.0292(18) 0.0302(18) 0.0296(18) -0.0007(14) -0.0078(15) -0.0095(15)
C13 0.0270(17) 0.0300(17) 0.0291(18) -0.0015(14) -0.0083(14) -0.0081(14)
C14 0.0288(18) 0.0304(18) 0.0323(18) -0.0041(14) -0.0071(15) -0.0087(15)
C15 0.0253(18) 0.0331(18) 0.0287(18) 0.0030(14) -0.0086(15) -0.0098(15)
O8 0.0320(14) 0.0408(15) 0.0475(16) -0.0134(12) -0.0165(12) -0.0074(11)
O9 0.0310(14) 0.0409(15) 0.0418(15) -0.0139(12) -0.0114(12) -0.0068(12)
O15 0.0298(13) 0.0504(16) 0.0415(15) -0.0162(12) -0.0100(11) -0.0123(12)
O16 0.0289(13) 0.0398(14) 0.0337(13) -0.0108(11) -0.0063(11) -0.0082(11)

loop_
_atom_type_symbol
_atom_type_description
_atom_type_scat_dispersion_real
_atom_type_scat_dispersion_imag
_atom_type_scat_source
C C 0.0033 0.0016 'International Tables Vol C Tables 4.2.6.8 and 6.1.1.4'
H H 0.0000 0.0000 'International Tables Vol C Tables 4.2.6.8 and 6.1.1.4'
N N 0.0061 0.0033 'International Tables Vol C Tables 4.2.6.8 and 6.1.1.4'
O O 0.0106 0.0060 'International Tables Vol C Tables 4.2.6.8 and 6.1.1.4'

loop_
_geom_angle_atom_site_label_1
_geom_angle_atom_site_label_2
_geom_angle_atom_site_label_3
_geom_angle
_geom_angle_site_symmetry_1
_geom_angle_site_symmetry_3
_geom_angle_publ_flag
N1 C2 C3 123.6(3) . . ?
N1 C2 H2 118.2 . . ?
C3 C2 H2 118.2 . . ?
C2 C3 C4 118.4(3) . . ?
C2 C3 H3 120.8 . . ?
C4 C3 H3 120.8 . . ?
C5 C4 C3 118.5(3) . . ?
C5 C4 C7 118.3(3) . . ?
C3 C4 C7 123.2(3) . . ?
C6 C5 C4 119.2(3) . . ?
C6 C5 H5 120.4 . . ?
C4 C5 H5 120.4 . . ?
N1 C6 C5 122.9(3) . . ?
N1 C6 H6 118.6 . . ?
C5 C6 H6 118.6 . . ?
O7 C7 N7 122.0(3) . . ?
O7 C7 C4 119.2(3) . . ?
N7 C7 C4 118.7(3) . . ?
C2 N1 C6 117.4(3) . . ?
C7 N7 H7A 120.0 . . ?
C7 N7 H7B 120.0 . . ?
H7A N7 H7B 120.0 . . ?
O9 C8 O8 123.4(3) . . ?
O9 C8 C9 125.8(3) . . ?
O8 C8 C9 110.8(3) . . ?
C8 C9 C10 116.7(3) . . ?
C8 C9 H9A 108.1 . . ?
C10 C9 H9A 108.1 . . ?
C8 C9 H9B 108.1 . . ?
C10 C9 H9B 108.1 . . ?
H9A C9 H9B 107.3 . . ?
C9 C10 C11 110.2(3) . . ?
C9 C10 H10A 109.6 . . ?
C11 C10 H10A 109.6 . . ?
C9 C10 H10B 109.6 . . ?
C11 C10 H10B 109.6 . . ?
H10A C10 H10B 108.1 . . ?
C12 C11 C10 115.5(3) . . ?
C12 C11 H11A 108.4 . . ?
C10 C11 H11A 108.4 . . ?
C12 C11 H11B 108.4 . . ?
C10 C11 H11B 108.4 . . ?
H11A C11 H11B 107.5 . . ?
C11 C12 C13 112.0(3) . . ?
C11 C12 H12A 109.2 . . ?
C13 C12 H12A 109.2 . . ?
C11 C12 H12B 109.2 . . ?
C13 C12 H12B 109.2 . . ?
H12A C12 H12B 107.9 . . ?
C14 C13 C12 112.8(3) . . ?
C14 C13 H13A 109.0 . . ?
C12 C13 H13A 109.0 . . ?
C14 C13 H13B 109.0 . . ?
C12 C13 H13B 109.0 . . ?
H13A C13 H13B 107.8 . . ?
C15 C14 C13 114.5(3) . . ?
C15 C14 H14A 108.6 . . ?
C13 C14 H14A 108.6 . . ?
C15 C14 H14B 108.6 . . ?
C13 C14 H14B 108.6 . . ?
H14A C14 H14B 107.6 . . ?
O16 C15 O15 122.8(3) . . ?
O16 C15 C14 124.8(3) . . ?
O15 C15 C14 112.4(3) . . ?
C8 O8 H8 109.5 . . ?
C15 O15 H15 109.5 . . ?

loop_
_geom_bond_atom_site_label_1
_geom_bond_atom_site_label_2
_geom_bond_distance
_geom_bond_site_symmetry_2
_geom_bond_publ_flag
C2 N1 1.332(4) . ?
C2 C3 1.381(5) . ?
C2 H2 0.9500 . ?
C3 C4 1.385(5) . ?
C3 H3 0.9500 . ?
C4 C5 1.381(5) . ?
C4 C7 1.500(5) . ?
C5 C6 1.377(5) . ?
C5 H5 0.9500 . ?
C6 N1 1.339(4) . ?
C6 H6 0.9500 . ?
C7 O7 1.241(4) . ?
C7 N7 1.326(4) . ?
N7 H7A 0.8800 . ?
N7 H7B 0.8800 . ?
C8 O9 1.214(4) . ?
C8 O8 1.321(4) . ?
C8 C9 1.497(5) . ?
C9 C10 1.506(5) . ?
C9 H9A 0.9900 . ?
C9 H9B 0.9900 . ?
C10 C11 1.528(4) . ?
C10 H10A 0.9900 . ?
C10 H10B 0.9900 . ?
C11 C12 1.517(5) . ?
C11 H11A 0.9900 . ?
C11 H11B 0.9900 . ?
C12 C13 1.520(4) . ?
C12 H12A 0.9900 . ?
C12 H12B 0.9900 . ?
C13 C14 1.516(5) . ?
C13 H13A 0.9900 . ?
C13 H13B 0.9900 . ?
C14 C15 1.500(5) . ?
C14 H14A 0.9900 . ?
C14 H14B 0.9900 . ?
C15 O16 1.215(4) . ?
C15 O15 1.309(4) . ?
O8 H8 0.8400 . ?
O15 H15 0.8400 . ?

loop_
_geom_hbond_atom_site_label_D
_geom_hbond_atom_site_label_H
_geom_hbond_atom_site_label_A
_geom_hbond_distance_DH
_geom_hbond_distance_HA
_geom_hbond_distance_DA
_geom_hbond_angle_DHA
_geom_hbond_site_symmetry_A
N7 H7A O9 0.88 2.10 2.963(4) 167.3 .
N7 H7B O16 0.88 2.08 2.939(4) 164.6 1_566
O8 H8 O7 0.84 1.76 2.583(3) 164.5 .
O15 H15 N1 0.84 1.84 2.648(4) 161.6 1_444

loop_
_geom_torsion_atom_site_label_1
_geom_torsion_atom_site_label_2
_geom_torsion_atom_site_label_3
_geom_torsion_atom_site_label_4
_geom_torsion
_geom_torsion_site_symmetry_1
_geom_torsion_site_symmetry_2
_geom_torsion_site_symmetry_3
_geom_torsion_site_symmetry_4
_geom_torsion_publ_flag
N1 C2 C3 C4 -1.5(5) . . . . ?
C2 C3 C4 C5 0.4(5) . . . . ?
C2 C3 C4 C7 179.8(3) . . . . ?
C3 C4 C5 C6 0.6(5) . . . . ?
C7 C4 C5 C6 -178.7(3) . . . . ?
C4 C5 C6 N1 -0.8(5) . . . . ?
C5 C4 C7 O7 -6.5(5) . . . . ?
C3 C4 C7 O7 174.1(3) . . . . ?
C5 C4 C7 N7 172.2(3) . . . . ?
C3 C4 C7 N7 -7.1(5) . . . . ?
C3 C2 N1 C6 1.4(5) . . . . ?
C5 C6 N1 C2 -0.2(5) . . . . ?
O9 C8 C9 C10 -2.0(5) . . . . ?
O8 C8 C9 C10 179.2(3) . . . . ?
C8 C9 C10 C11 175.7(3) . . . . ?
C9 C10 C11 C12 178.0(3) . . . . ?
C10 C11 C12 C13 178.7(3) . . . . ?
C11 C12 C13 C14 178.6(3) . . . . ?
C12 C13 C14 C15 179.6(3) . . . . ?
C13 C14 C15 O16 -3.4(5) . . . . ?
C13 C14 C15 O15 176.8(3) . . . . ?

loop_
_cod_related_entry_id
_cod_related_entry_database
_cod_related_entry_code
1 ChemSpider 30653773
